data_7703990
loop_
_publ_author_name
'Wallach, C.'
'Mayer, K.'
'Henneberger, T.'
'Klein, W.'
'F\"assler, T F'

_publ_section_title
;
 Intermediates and products of the reaction of Zn(ii) organyls with tetrel
 element Zintl ions: cluster extension versus complexation.
;
_journal_issue 19
_journal_name_full 'Dalton transactions (Cambridge, England : 2003)'
_journal_page_first 6191
_journal_page_last 6198
_journal_paper_doi 10.1039/d0dt01096k
_journal_volume 49
_journal_year 2020
_chemical_formula_moiety 'C24 H24 N2 Zn2, 2(C12 H30 K N2 O6), 4 (H3 N)'
_chemical_formula_sum 'C48 H96 K2 N10 O12 Zn2'
_chemical_formula_weight 1214.28
_space_group_crystal_system triclinic
_space_group_IT_number 2
_space_group_name_Hall '-P 1'
_space_group_name_H-M_alt 'P -1'
_atom_sites_solution_hydrogens mixed
_atom_sites_solution_primary direct
_atom_sites_solution_secondary difmap
_audit_creation_method SHELXL-2014/7
_audit_update_record
;
2020-02-05 deposited with the CCDC.	2020-04-03 downloaded from the CCDC.
;
_cell_angle_alpha 107.43(4)
_cell_angle_beta 106.66(4)
_cell_angle_gamma 104.16(3)
_cell_formula_units_Z 1
_cell_length_a 11.963(5)
_cell_length_b 12.328(5)
_cell_length_c 12.683(6)
_cell_measurement_reflns_used 10446
_cell_measurement_temperature 120(2)
_cell_measurement_theta_max 32.939
_cell_measurement_theta_min 2.752
_cell_volume 1594.0(15)
_computing_cell_refinement
; 
 CrysAlis RED, Oxford Diffraction Ltd., Version 1.171.33.34d 
;
_computing_data_collection
; 
 CrysAlis CCD, Oxford Diffraction Ltd., Version 1.171.33.34d 
;
_computing_data_reduction
; 
 CrysAlis RED, Oxford Diffraction Ltd., Version 1.171.33.34d 
;
_computing_molecular_graphics 'DIAMOND 3.2k'
_computing_structure_refinement SHELXL-2014/7
_computing_structure_solution SHELXS-97
_diffrn_ambient_temperature 120(2)
_diffrn_detector_area_resol_mean 16.0238
_diffrn_measured_fraction_theta_full 0.999
_diffrn_measured_fraction_theta_max 0.999
_diffrn_measurement_device_type 'Oxford Xcalibur 3'
_diffrn_measurement_method '\w and \p scans'
_diffrn_radiation_monochromator graphite
_diffrn_radiation_source 'Enhance (Mo) X-ray Source'
_diffrn_radiation_type MoK\a
_diffrn_radiation_wavelength 0.71073
_diffrn_reflns_av_R_equivalents 0.0828
_diffrn_reflns_av_unetI/netI 0.1765
_diffrn_reflns_Laue_measured_fraction_full 0.999
_diffrn_reflns_Laue_measured_fraction_max 0.999
_diffrn_reflns_limit_h_max 9
_diffrn_reflns_limit_h_min -14
_diffrn_reflns_limit_k_max 15
_diffrn_reflns_limit_k_min -15
_diffrn_reflns_limit_l_max 15
_diffrn_reflns_limit_l_min -15
_diffrn_reflns_number 16857
_diffrn_reflns_point_group_measured_fraction_full 0.999
_diffrn_reflns_point_group_measured_fraction_max 0.999
_diffrn_reflns_theta_full 25.242
_diffrn_reflns_theta_max 25.998
_diffrn_reflns_theta_min 2.752
_exptl_absorpt_coefficient_mu 0.942
_exptl_absorpt_correction_T_max 1.00000
_exptl_absorpt_correction_T_min 0.98132
_exptl_absorpt_correction_type multi-scan
_exptl_absorpt_process_details
;
 CrysAlis RED, Oxford Diffraction Ltd., Version 1.171.33.34d 
 Empirical absorption correction using spherical harmonics,
 implemented in SCALE3 ABSPACK scaling algorithm. 
;
_exptl_crystal_colour orange
_exptl_crystal_density_diffrn 1.265
_exptl_crystal_description block
_exptl_crystal_F_000 648
_exptl_crystal_recrystallization_method 'Re-crystallisation from solvent: Ammonia'
_exptl_crystal_size_max 0.15
_exptl_crystal_size_mid 0.1
_exptl_crystal_size_min 0.1
_refine_diff_density_max 0.913
_refine_diff_density_min -0.608
_refine_diff_density_rms 0.080
_refine_ls_extinction_method none
_refine_ls_goodness_of_fit_ref 0.768
_refine_ls_hydrogen_treatment mixed
_refine_ls_matrix_type full
_refine_ls_number_parameters 344
_refine_ls_number_reflns 6272
_refine_ls_number_restraints 0
_refine_ls_restrained_S_all 0.768
_refine_ls_R_factor_all 0.1097
_refine_ls_R_factor_gt 0.0510
_refine_ls_shift/su_max 0.001
_refine_ls_shift/su_mean 0.000
_refine_ls_structure_factor_coef Fsqd
_refine_ls_weighting_details 'w=1/[\s^2^(Fo^2^)+(0.0476P)^2^] where P=(Fo^2^+2Fc^2^)/3'
_refine_ls_weighting_scheme calc
_refine_ls_wR_factor_gt 0.1003
_refine_ls_wR_factor_ref 0.1106
_reflns_number_gt 3177
_reflns_number_total 6272
_reflns_threshold_expression 'I > 2\s(I)'
_cod_data_source_file d0dt01096k2.cif
_cod_data_source_block TH223
_cod_depositor_comments 'Adding full bibliography for 7703988--7703995.cif.'
_cod_original_cell_volume 1594.0(12)
_cod_database_code 7703990
_shelx_shelxl_version_number 2014/7
_shelx_space_group_comment
;
The symmetry employed for this shelxl refinement is uniquely defined
by the following loop, which should always be used as a source of
symmetry information in preference to the above space-group names.
They are only intended as comments.
;

loop_
_space_group_symop_operation_xyz
'x, y, z'
'-x, -y, -z'

loop_
_atom_site_label
_atom_site_type_symbol
_atom_site_fract_x
_atom_site_fract_y
_atom_site_fract_z
_atom_site_U_iso_or_equiv
_atom_site_adp_type
_atom_site_occupancy
_atom_site_site_symmetry_order
_atom_site_calc_flag
_atom_site_refinement_flags_posn
_atom_site_refinement_flags_adp
_atom_site_refinement_flags_occupancy
_atom_site_disorder_assembly
_atom_site_disorder_group
K K 0.01071(9) 0.20026(9) 0.79208(9) 0.0454(3) Uani 1 1 d . . . . .
O1 O 0.2051(2) 0.4008(2) 0.8191(3) 0.0335(7) Uani 1 1 d . . . . .
O2 O 0.0096(2) 0.2545(3) 0.5899(3) 0.0386(8) Uani 1 1 d . . . . .
O3 O -0.1521(3) 0.0328(3) 0.5646(3) 0.0467(9) Uani 1 1 d . . . . .
O4 O -0.1945(3) 0.0154(3) 0.7665(3) 0.0491(9) Uani 1 1 d . . . . .
O5 O -0.0088(3) 0.1666(3) 0.9979(3) 0.0663(11) Uani 1 1 d . . . . .
O6 O 0.1596(2) 0.3827(3) 1.0210(3) 0.0413(8) Uani 1 1 d . . . . .
C1 C 0.1822(4) 0.4371(4) 0.7218(4) 0.0387(12) Uani 1 1 d . . . . .
H1A H 0.2612 0.4939 0.7291 0.046 Uiso 1 1 calc R U . . .
H1B H 0.1225 0.4803 0.7231 0.046 Uiso 1 1 calc R U . . .
C2 C 0.1294(4) 0.3284(4) 0.6065(4) 0.0421(12) Uani 1 1 d . . . . .
H2A H 0.1227 0.3547 0.5392 0.050 Uiso 1 1 calc R U . . .
H2B H 0.1855 0.2811 0.6078 0.050 Uiso 1 1 calc R U . . .
C3 C -0.0439(4) 0.1487(5) 0.4822(4) 0.0620(16) Uani 1 1 d . . . . .
H3A H 0.0109 0.1002 0.4831 0.074 Uiso 1 1 calc R U . . .
H3B H -0.0533 0.1719 0.4127 0.074 Uiso 1 1 calc R U . . .
C4 C -0.1687(4) 0.0755(5) 0.4721(5) 0.0658(17) Uani 1 1 d . . . . .
H4A H -0.2208 0.1266 0.4785 0.079 Uiso 1 1 calc R U . . .
H4B H -0.2122 0.0057 0.3931 0.079 Uiso 1 1 calc R U . . .
C5 C -0.2661(4) -0.0452(4) 0.5565(5) 0.0542(15) Uani 1 1 d . . . . .
H5A H -0.3059 -0.1163 0.4785 0.065 Uiso 1 1 calc R U . . .
H5B H -0.3243 -0.0008 0.5617 0.065 Uiso 1 1 calc R U . . .
C6 C -0.2394(5) -0.0868(4) 0.6563(6) 0.0631(17) Uani 1 1 d . . . . .
H6A H -0.3165 -0.1481 0.6471 0.076 Uiso 1 1 calc R U . . .
H6B H -0.1758 -0.1252 0.6552 0.076 Uiso 1 1 calc R U . . .
C7 C -0.1798(6) -0.0168(6) 0.8664(6) 0.107(3) Uani 1 1 d . . . . .
H7A H -0.1202 -0.0601 0.8726 0.129 Uiso 1 1 calc R U . . .
H7B H -0.2612 -0.0720 0.8564 0.129 Uiso 1 1 calc R U . . .
C8 C -0.1322(5) 0.0957(7) 0.9770(5) 0.112(3) Uani 1 1 d . . . . .
H8A H -0.1873 0.1433 0.9676 0.135 Uiso 1 1 calc R U . . .
H8B H -0.1317 0.0740 1.0462 0.135 Uiso 1 1 calc R U . . .
C9 C 0.0439(5) 0.2745(5) 1.1038(5) 0.0618(16) Uani 1 1 d . . . . .
H9A H 0.0490 0.2537 1.1741 0.074 Uiso 1 1 calc R U . . .
H9B H -0.0093 0.3244 1.0987 0.074 Uiso 1 1 calc R U . . .
C10 C 0.1719(4) 0.3449(5) 1.1175(4) 0.0507(13) Uani 1 1 d . . . . .
H10A H 0.2135 0.4169 1.1949 0.061 Uiso 1 1 calc R U . . .
H10B H 0.2235 0.2931 1.1164 0.061 Uiso 1 1 calc R U . . .
C11 C 0.2762(4) 0.4568(4) 1.0298(4) 0.0452(13) Uani 1 1 d . . . . .
H11A H 0.3314 0.4090 1.0239 0.054 Uiso 1 1 calc R U . . .
H11B H 0.3179 0.5272 1.1083 0.054 Uiso 1 1 calc R U . . .
C12 C 0.2544(4) 0.5004(4) 0.9316(4) 0.0427(12) Uani 1 1 d . . . . .
H12A H 0.1949 0.5436 0.9347 0.051 Uiso 1 1 calc R U . . .
H12B H 0.3341 0.5585 0.9418 0.051 Uiso 1 1 calc R U . . .
N2 N 0.1946(4) 0.0819(4) 0.8349(3) 0.0602(12) Uani 1 1 d . . . . .
H2C H 0.2307 0.1007 0.9148 0.090 Uiso 1 1 calc R U . . .
H2D H 0.2545 0.1086 0.8081 0.090 Uiso 1 1 calc R U . . .
H2E H 0.1555 -0.0004 0.7949 0.090 Uiso 1 1 calc R U . . .
N3 N -0.1029(3) 0.3781(4) 0.8243(4) 0.0717(14) Uani 1 1 d . . . . .
H3C H -0.0685 0.4304 0.9028 0.107 Uiso 1 1 calc R U . . .
H3D H -0.1866 0.3405 0.8021 0.107 Uiso 1 1 calc R U . . .
H3E H -0.0902 0.4203 0.7783 0.107 Uiso 1 1 calc R U . . .
Zn Zn 0.52347(4) 0.38583(4) 0.49345(5) 0.02552(15) Uani 1 1 d . . . . .
N1 N 0.3658(3) 0.4364(3) 0.4515(4) 0.0266(9) Uani 1 1 d . . . . .
H1C H 0.335(3) 0.417(3) 0.492(3) 0.004(11) Uiso 1 1 d . . . . .
H1D H 0.328(3) 0.393(3) 0.379(3) 0.016(11) Uiso 1 1 d . . . . .
C13 C 0.5228(3) 0.2831(3) 0.3331(4) 0.0280(10) Uani 1 1 d . . . . .
C14 C 0.4985(3) 0.3190(4) 0.2367(4) 0.0297(10) Uani 1 1 d . . . . .
H14 H 0.4868 0.3948 0.2503 0.036 Uiso 1 1 calc R U . . .
C15 C 0.4901(4) 0.2535(4) 0.1240(4) 0.0423(12) Uani 1 1 d . . . . .
H15 H 0.4712 0.2828 0.0623 0.051 Uiso 1 1 calc R U . . .
C16 C 0.5093(7) 0.1456(5) 0.1024(5) 0.084(2) Uani 1 1 d . . . . .
H16 H 0.5064 0.0996 0.0261 0.101 Uiso 1 1 calc R U . . .
C17 C 0.5329(7) 0.1048(5) 0.1935(5) 0.093(2) Uani 1 1 d . . . . .
H17 H 0.5444 0.0289 0.1785 0.112 Uiso 1 1 calc R U . . .
C18 C 0.5404(5) 0.1715(4) 0.3058(4) 0.0518(14) Uani 1 1 d . . . . .
H18 H 0.5580 0.1407 0.3665 0.062 Uiso 1 1 calc R U . . .
C19 C 0.5267(3) 0.3196(3) 0.6227(4) 0.0267(10) Uani 1 1 d . . . . .
C20 C 0.5855(4) 0.2386(4) 0.6450(4) 0.0282(10) Uani 1 1 d . . . . .
H20 H 0.6344 0.2177 0.6005 0.034 Uiso 1 1 calc R U . . .
C21 C 0.5778(4) 0.1871(4) 0.7266(4) 0.0372(11) Uani 1 1 d . . . . .
H21 H 0.6203 0.1328 0.7365 0.045 Uiso 1 1 calc R U . . .
C22 C 0.5081(4) 0.2148(4) 0.7940(4) 0.0358(11) Uani 1 1 d . . . . .
H22 H 0.5025 0.1802 0.8508 0.043 Uiso 1 1 calc R U . . .
C23 C 0.4466(4) 0.2939(4) 0.7771(4) 0.0305(10) Uani 1 1 d . . . . .
H23 H 0.3977 0.3137 0.8219 0.037 Uiso 1 1 calc R U . . .
C24 C 0.4569(3) 0.3434(3) 0.6947(4) 0.0266(10) Uani 1 1 d . . . . .
H24 H 0.4140 0.3976 0.6855 0.032 Uiso 1 1 calc R U . . .
N4 N 0.1212(4) 0.5403(4) 0.4299(5) 0.104(2) Uani 1 1 d . . . . .
H4C H 0.1023 0.6045 0.4244 0.156 Uiso 1 1 d R U . . .
H4D H 0.1024 0.5238 0.4881 0.156 Uiso 1 1 d R U . . .
H4E H 0.0772 0.4763 0.3601 0.156 Uiso 1 1 d R U . . .
N5 N 0.1582(6) 0.7456(6) 0.7354(7) 0.149(3) Uani 1 1 d . . . . .
H5C H 0.1825 0.7131 0.7882 0.224 Uiso 1 1 d R U . . .
H5D H 0.2155 0.8186 0.7586 0.224 Uiso 1 1 d R U . . .
H5E H 0.0850 0.7532 0.7320 0.224 Uiso 1 1 d R U . . .

loop_
_atom_site_aniso_label
_atom_site_aniso_U_11
_atom_site_aniso_U_22
_atom_site_aniso_U_33
_atom_site_aniso_U_23
_atom_site_aniso_U_13
_atom_site_aniso_U_12
K 0.0352(6) 0.0360(6) 0.0454(7) 0.0169(6) 0.0020(5) -0.0034(5)
O1 0.0254(16) 0.0309(17) 0.0426(19) 0.0135(16) 0.0115(14) 0.0107(13)
O2 0.0211(16) 0.049(2) 0.040(2) 0.0124(17) 0.0110(14) 0.0111(15)
O3 0.0246(17) 0.044(2) 0.052(2) -0.0002(17) 0.0149(16) 0.0028(15)
O4 0.0344(18) 0.039(2) 0.061(2) 0.0264(19) 0.0049(16) -0.0003(15)
O5 0.048(2) 0.072(3) 0.053(2) 0.037(2) -0.0019(18) -0.0093(19)
O6 0.0269(17) 0.049(2) 0.038(2) 0.0206(17) 0.0035(14) 0.0040(15)
C1 0.032(3) 0.037(3) 0.055(3) 0.022(3) 0.023(2) 0.014(2)
C2 0.027(3) 0.054(3) 0.053(3) 0.025(3) 0.019(2) 0.018(2)
C3 0.040(3) 0.079(4) 0.039(3) 0.002(3) 0.015(3) 0.003(3)
C4 0.041(3) 0.088(4) 0.034(3) 0.000(3) 0.012(3) 0.000(3)
C5 0.032(3) 0.041(3) 0.060(4) -0.006(3) 0.019(3) -0.002(2)
C6 0.032(3) 0.024(3) 0.116(5) 0.013(3) 0.027(3) 0.001(2)
C7 0.067(4) 0.109(6) 0.108(6) 0.089(5) -0.014(4) -0.029(4)
C8 0.061(4) 0.160(7) 0.063(5) 0.069(5) -0.002(3) -0.044(4)
C9 0.045(3) 0.093(5) 0.049(4) 0.045(4) 0.010(3) 0.015(3)
C10 0.042(3) 0.056(3) 0.043(3) 0.019(3) 0.007(2) 0.012(3)
C11 0.026(3) 0.045(3) 0.044(3) 0.008(3) 0.006(2) 0.000(2)
C12 0.030(3) 0.033(3) 0.053(3) 0.008(3) 0.013(2) 0.005(2)
N2 0.056(3) 0.076(3) 0.048(3) 0.027(3) 0.021(2) 0.020(2)
N3 0.037(2) 0.083(4) 0.066(3) 0.010(3) 0.009(2) 0.012(2)
Zn 0.0212(3) 0.0253(3) 0.0295(3) 0.0108(2) 0.0079(2) 0.0099(2)
N1 0.024(2) 0.033(2) 0.026(2) 0.013(2) 0.010(2) 0.0139(17)
C13 0.023(2) 0.024(2) 0.032(3) 0.012(2) 0.0077(19) 0.0026(18)
C14 0.027(2) 0.018(2) 0.038(3) 0.010(2) 0.008(2) 0.0055(18)
C15 0.067(3) 0.030(3) 0.032(3) 0.015(2) 0.020(3) 0.016(2)
C16 0.186(7) 0.060(4) 0.043(4) 0.025(3) 0.060(4) 0.079(5)
C17 0.212(8) 0.060(4) 0.054(4) 0.033(4) 0.067(5) 0.092(5)
C18 0.094(4) 0.045(3) 0.039(3) 0.026(3) 0.031(3) 0.044(3)
C19 0.013(2) 0.022(2) 0.032(3) 0.002(2) 0.0031(19) 0.0032(17)
C20 0.023(2) 0.036(3) 0.033(3) 0.016(2) 0.0131(19) 0.017(2)
C21 0.034(3) 0.039(3) 0.046(3) 0.022(2) 0.013(2) 0.023(2)
C22 0.036(3) 0.038(3) 0.037(3) 0.022(2) 0.013(2) 0.011(2)
C23 0.025(2) 0.030(2) 0.035(3) 0.012(2) 0.012(2) 0.0096(19)
C24 0.019(2) 0.022(2) 0.032(3) 0.009(2) 0.0026(19) 0.0066(18)
N4 0.070(4) 0.081(4) 0.182(6) 0.065(4) 0.049(4) 0.047(3)
N5 0.178(7) 0.145(6) 0.280(9) 0.154(7) 0.175(7) 0.124(5)

loop_
_atom_type_symbol
_atom_type_description
_atom_type_scat_dispersion_real
_atom_type_scat_dispersion_imag
_atom_type_scat_source
C C 0.0033 0.0016 'International Tables Vol C Tables 4.2.6.8 and 6.1.1.4'
H H 0.0000 0.0000 'International Tables Vol C Tables 4.2.6.8 and 6.1.1.4'
N N 0.0061 0.0033 'International Tables Vol C Tables 4.2.6.8 and 6.1.1.4'
O O 0.0106 0.0060 'International Tables Vol C Tables 4.2.6.8 and 6.1.1.4'
K K 0.2009 0.2494 'International Tables Vol C Tables 4.2.6.8 and 6.1.1.4'
Zn Zn 0.2839 1.4301 'International Tables Vol C Tables 4.2.6.8 and 6.1.1.4'

loop_
_geom_angle_atom_site_label_1
_geom_angle_atom_site_label_2
_geom_angle_atom_site_label_3
_geom_angle
_geom_angle_site_symmetry_1
_geom_angle_site_symmetry_3
_geom_angle_publ_flag
O3 K O4 60.97(11) . . ?
O3 K O6 174.33(10) . . ?
O4 K O6 118.38(11) . . ?
O3 K O1 119.47(11) . . ?
O4 K O1 174.78(9) . . ?
O6 K O1 60.59(10) . . ?
O3 K O5 120.97(11) . . ?
O4 K O5 60.58(11) . . ?
O6 K O5 59.59(10) . . ?
O1 K O5 119.50(11) . . ?
O3 K O2 60.06(10) . . ?
O4 K O2 118.56(11) . . ?
O6 K O2 118.50(10) . . ?
O1 K O2 60.52(10) . . ?
O5 K O2 171.96(11) . . ?
O3 K N3 100.64(11) . . ?
O4 K N3 94.23(12) . . ?
O6 K N3 73.71(11) . . ?
O1 K N3 80.56(11) . . ?
O5 K N3 91.12(13) . . ?
O2 K N3 80.93(12) . . ?
O3 K N2 98.70(11) . . ?
O4 K N2 97.65(11) . . ?
O6 K N2 86.97(11) . . ?
O1 K N2 87.46(11) . . ?
O5 K N2 81.36(12) . . ?
O2 K N2 106.55(10) . . ?
N3 K N2 160.45(12) . . ?
C1 O1 C12 112.7(3) . . ?
C1 O1 K 115.0(2) . . ?
C12 O1 K 114.5(2) . . ?
C3 O2 C2 111.6(3) . . ?
C3 O2 K 112.5(3) . . ?
C2 O2 K 112.5(2) . . ?
C4 O3 C5 112.7(4) . . ?
C4 O3 K 116.7(3) . . ?
C5 O3 K 115.9(3) . . ?
C7 O4 C6 113.0(4) . . ?
C7 O4 K 115.0(3) . . ?
C6 O4 K 112.1(3) . . ?
C9 O5 C8 112.2(5) . . ?
C9 O5 K 115.0(3) . . ?
C8 O5 K 112.8(3) . . ?
C10 O6 C11 112.5(3) . . ?
C10 O6 K 115.8(3) . . ?
C11 O6 K 113.9(3) . . ?
O1 C1 C2 110.0(4) . . ?
O1 C1 H1A 109.7 . . ?
C2 C1 H1A 109.7 . . ?
O1 C1 H1B 109.7 . . ?
C2 C1 H1B 109.7 . . ?
H1A C1 H1B 108.2 . . ?
O2 C2 C1 109.4(3) . . ?
O2 C2 H2A 109.8 . . ?
C1 C2 H2A 109.8 . . ?
O2 C2 H2B 109.8 . . ?
C1 C2 H2B 109.8 . . ?
H2A C2 H2B 108.2 . . ?
O2 C3 C4 108.3(4) . . ?
O2 C3 H3A 110.0 . . ?
C4 C3 H3A 110.0 . . ?
O2 C3 H3B 110.0 . . ?
C4 C3 H3B 110.0 . . ?
H3A C3 H3B 108.4 . . ?
O3 C4 C3 109.1(4) . . ?
O3 C4 H4A 109.9 . . ?
C3 C4 H4A 109.9 . . ?
O3 C4 H4B 109.9 . . ?
C3 C4 H4B 109.9 . . ?
H4A C4 H4B 108.3 . . ?
O3 C5 C6 109.0(4) . . ?
O3 C5 H5A 109.9 . . ?
C6 C5 H5A 109.9 . . ?
O3 C5 H5B 109.9 . . ?
C6 C5 H5B 109.9 . . ?
H5A C5 H5B 108.3 . . ?
O4 C6 C5 108.7(4) . . ?
O4 C6 H6A 109.9 . . ?
C5 C6 H6A 109.9 . . ?
O4 C6 H6B 109.9 . . ?
C5 C6 H6B 109.9 . . ?
H6A C6 H6B 108.3 . . ?
O4 C7 C8 109.0(5) . . ?
O4 C7 H7A 109.9 . . ?
C8 C7 H7A 109.9 . . ?
O4 C7 H7B 109.9 . . ?
C8 C7 H7B 109.9 . . ?
H7A C7 H7B 108.3 . . ?
O5 C8 C7 109.0(6) . . ?
O5 C8 H8A 109.9 . . ?
C7 C8 H8A 109.9 . . ?
O5 C8 H8B 109.9 . . ?
C7 C8 H8B 109.9 . . ?
H8A C8 H8B 108.3 . . ?
O5 C9 C10 108.8(4) . . ?
O5 C9 H9A 109.9 . . ?
C10 C9 H9A 109.9 . . ?
O5 C9 H9B 109.9 . . ?
C10 C9 H9B 109.9 . . ?
H9A C9 H9B 108.3 . . ?
O6 C10 C9 108.1(4) . . ?
O6 C10 H10A 110.1 . . ?
C9 C10 H10A 110.1 . . ?
O6 C10 H10B 110.1 . . ?
C9 C10 H10B 110.1 . . ?
H10A C10 H10B 108.4 . . ?
O6 C11 C12 109.2(4) . . ?
O6 C11 H11A 109.8 . . ?
C12 C11 H11A 109.8 . . ?
O6 C11 H11B 109.8 . . ?
C12 C11 H11B 109.8 . . ?
H11A C11 H11B 108.3 . . ?
O1 C12 C11 110.2(4) . . ?
O1 C12 H12A 109.6 . . ?
C11 C12 H12A 109.6 . . ?
O1 C12 H12B 109.6 . . ?
C11 C12 H12B 109.6 . . ?
H12A C12 H12B 108.1 . . ?
K N2 H2C 109.5 . . ?
K N2 H2D 109.5 . . ?
H2C N2 H2D 109.5 . . ?
K N2 H2E 109.5 . . ?
H2C N2 H2E 109.5 . . ?
H2D N2 H2E 109.5 . . ?
K N3 H3C 109.5 . . ?
K N3 H3D 109.5 . . ?
H3C N3 H3D 109.5 . . ?
K N3 H3E 109.5 . . ?
H3C N3 H3E 109.5 . . ?
H3D N3 H3E 109.5 . . ?
C19 Zn N1 116.97(17) . 2_666 ?
C19 Zn C13 120.96(16) . . ?
N1 Zn C13 109.82(17) 2_666 . ?
C19 Zn N1 108.79(17) . . ?
N1 Zn N1 88.64(15) 2_666 . ?
C13 Zn N1 106.18(17) . . ?
C19 Zn Zn 122.73(11) . 2_666 ?
N1 Zn Zn 45.13(10) 2_666 2_666 ?
C13 Zn Zn 115.53(12) . 2_666 ?
N1 Zn Zn 43.51(11) . 2_666 ?
Zn N1 Zn 91.36(15) 2_666 . ?
Zn N1 H1C 120(3) 2_666 . ?
Zn N1 H1C 101(3) . . ?
Zn N1 H1D 120(3) 2_666 . ?
Zn N1 H1D 101(2) . . ?
H1C N1 H1D 115(4) . . ?
C18 C13 C14 113.6(4) . . ?
C18 C13 Zn 125.5(3) . . ?
C14 C13 Zn 120.9(3) . . ?
C15 C14 C13 125.3(4) . . ?
C15 C14 H14 117.4 . . ?
C13 C14 H14 117.4 . . ?
C16 C15 C14 118.9(5) . . ?
C16 C15 H15 120.6 . . ?
C14 C15 H15 120.6 . . ?
C15 C16 C17 118.7(5) . . ?
C15 C16 H16 120.7 . . ?
C17 C16 H16 120.7 . . ?
C16 C17 C18 121.6(5) . . ?
C16 C17 H17 119.2 . . ?
C18 C17 H17 119.2 . . ?
C17 C18 C13 122.0(4) . . ?
C17 C18 H18 119.0 . . ?
C13 C18 H18 119.0 . . ?
C20 C19 C24 112.0(4) . . ?
C20 C19 Zn 126.0(3) . . ?
C24 C19 Zn 121.7(3) . . ?
C21 C20 C19 125.0(4) . . ?
C21 C20 H20 117.5 . . ?
C19 C20 H20 117.5 . . ?
C20 C21 C22 119.9(4) . . ?
C20 C21 H21 120.1 . . ?
C22 C21 H21 120.1 . . ?
C21 C22 C23 118.8(4) . . ?
C21 C22 H22 120.6 . . ?
C23 C22 H22 120.6 . . ?
C24 C23 C22 119.5(4) . . ?
C24 C23 H23 120.2 . . ?
C22 C23 H23 120.2 . . ?
C23 C24 C19 124.9(4) . . ?
C23 C24 H24 117.6 . . ?
C19 C24 H24 117.6 . . ?
H4C N4 H4D 109.5 . . ?
H4C N4 H4E 109.1 . . ?
H4D N4 H4E 109.7 . . ?
H5C N5 H5D 109.3 . . ?
H5C N5 H5E 109.5 . . ?
H5D N5 H5E 109.5 . . ?

loop_
_geom_bond_atom_site_label_1
_geom_bond_atom_site_label_2
_geom_bond_distance
_geom_bond_site_symmetry_2
_geom_bond_publ_flag
K O3 2.761(4) . ?
K O4 2.773(3) . ?
K O6 2.797(4) . ?
K O1 2.803(3) . ?
K O5 2.827(4) . ?
K O2 2.834(3) . ?
K N3 2.839(4) . ?
K N2 2.937(4) . ?
O1 C1 1.414(5) . ?
O1 C12 1.416(5) . ?
O2 C3 1.414(5) . ?
O2 C2 1.414(5) . ?
O3 C4 1.407(6) . ?
O3 C5 1.419(5) . ?
O4 C7 1.415(6) . ?
O4 C6 1.419(6) . ?
O5 C9 1.416(6) . ?
O5 C8 1.420(6) . ?
O6 C10 1.417(5) . ?
O6 C11 1.421(5) . ?
C1 C2 1.489(6) . ?
C1 H1A 0.9900 . ?
C1 H1B 0.9900 . ?
C2 H2A 0.9900 . ?
C2 H2B 0.9900 . ?
C3 C4 1.491(6) . ?
C3 H3A 0.9900 . ?
C3 H3B 0.9900 . ?
C4 H4A 0.9900 . ?
C4 H4B 0.9900 . ?
C5 C6 1.486(7) . ?
C5 H5A 0.9900 . ?
C5 H5B 0.9900 . ?
C6 H6A 0.9900 . ?
C6 H6B 0.9900 . ?
C7 C8 1.486(9) . ?
C7 H7A 0.9900 . ?
C7 H7B 0.9900 . ?
C8 H8A 0.9900 . ?
C8 H8B 0.9900 . ?
C9 C10 1.495(6) . ?
C9 H9A 0.9900 . ?
C9 H9B 0.9900 . ?
C10 H10A 0.9900 . ?
C10 H10B 0.9900 . ?
C11 C12 1.480(6) . ?
C11 H11A 0.9900 . ?
C11 H11B 0.9900 . ?
C12 H12A 0.9900 . ?
C12 H12B 0.9900 . ?
N2 H2C 0.9100 . ?
N2 H2D 0.9100 . ?
N2 H2E 0.9100 . ?
N3 H3C 0.9100 . ?
N3 H3D 0.9100 . ?
N3 H3E 0.9100 . ?
Zn C19 2.034(4) . ?
Zn N1 2.045(4) 2_666 ?
Zn C13 2.046(4) . ?
Zn N1 2.104(4) . ?
Zn Zn 2.9686(15) 2_666 ?
N1 Zn 2.045(4) 2_666 ?
N1 H1C 0.78(3) . ?
N1 H1D 0.83(4) . ?
C13 C18 1.398(6) . ?
C13 C14 1.399(5) . ?
C14 C15 1.376(6) . ?
C14 H14 0.9500 . ?
C15 C16 1.365(6) . ?
C15 H15 0.9500 . ?
C16 C17 1.378(7) . ?
C16 H16 0.9500 . ?
C17 C18 1.380(6) . ?
C17 H17 0.9500 . ?
C18 H18 0.9500 . ?
C19 C20 1.404(5) . ?
C19 C24 1.419(5) . ?
C20 C21 1.380(5) . ?
C20 H20 0.9500 . ?
C21 C22 1.384(6) . ?
C21 H21 0.9500 . ?
C22 C23 1.387(6) . ?
C22 H22 0.9500 . ?
C23 C24 1.378(5) . ?
C23 H23 0.9500 . ?
C24 H24 0.9500 . ?
N4 H4C 0.8913 . ?
N4 H4D 0.8941 . ?
N4 H4E 0.8913 . ?
N5 H5C 0.8943 . ?
N5 H5D 0.8894 . ?
N5 H5E 0.8931 . ?
